data_7241917
loop_
_publ_author_name
'Jung, Mi-Hee'

_publ_section_title
;
 Exploration of two-dimensional perovskites incorporating methylammonium
 for high performance solar cells
;
_journal_issue 5
_journal_name_full CrystEngComm
_journal_page_first 1181
_journal_page_last 1200
_journal_paper_doi 10.1039/D0CE01469A
_journal_volume 23
_journal_year 2021
_chemical_formula_sum 'C2 H12 I4 N6 Pb'
_chemical_formula_weight 834.97
_space_group_crystal_system monoclinic
_space_group_IT_number 14
_space_group_name_Hall '-P 2yn'
_space_group_name_H-M_alt 'P 1 21/n 1'
_atom_sites_solution_hydrogens geom
_audit_creation_method SHELXL-2017/1
_audit_update_record
;
2018-11-16 deposited with the CCDC.	2020-12-17 downloaded from the CCDC.
;
_cell_angle_alpha 90
_cell_angle_beta 90.699(5)
_cell_angle_gamma 90
_cell_formula_units_Z 8
_cell_length_a 9.3165(11)
_cell_length_b 27.144(3)
_cell_length_c 12.8713(14)
_cell_measurement_reflns_used 78464
_cell_measurement_temperature 296(2)
_cell_measurement_theta_max 28.334
_cell_measurement_theta_min 2.6535
_cell_volume 3254.7(6)
_computing_cell_refinement 'Bruker SMART APEXll'
_computing_data_collection 'Bruker SMART APEXll'
_computing_data_reduction 'Bruker SAINT'
_computing_structure_refinement 'SHELXL-2017/1 (Sheldrick, 2017)'
_computing_structure_solution 'SHELXT 2014/5 (Sheldrick, 2014)'
_diffrn_ambient_temperature 296(2)
_diffrn_measured_fraction_theta_full 1.000
_diffrn_measured_fraction_theta_max 0.996
_diffrn_measurement_device_type 'CCD area detector'
_diffrn_measurement_method 'omega scan'
_diffrn_radiation_type MoK\a
_diffrn_radiation_wavelength 0.71073
_diffrn_reflns_av_R_equivalents 0.0611
_diffrn_reflns_av_unetI/netI 0.0325
_diffrn_reflns_Laue_measured_fraction_full 1.000
_diffrn_reflns_Laue_measured_fraction_max 0.996
_diffrn_reflns_limit_h_max 12
_diffrn_reflns_limit_h_min -12
_diffrn_reflns_limit_k_max 36
_diffrn_reflns_limit_k_min -36
_diffrn_reflns_limit_l_max 17
_diffrn_reflns_limit_l_min -17
_diffrn_reflns_number 75975
_diffrn_reflns_point_group_measured_fraction_full 1.000
_diffrn_reflns_point_group_measured_fraction_max 0.996
_diffrn_reflns_theta_full 25.242
_diffrn_reflns_theta_max 28.381
_diffrn_reflns_theta_min 1.500
_diffrn_source 'fine-focus sealed tube'
_exptl_absorpt_coefficient_mu 17.766
_exptl_crystal_colour yellow
_exptl_crystal_density_diffrn 3.408
_exptl_crystal_description plate
_exptl_crystal_F_000 2880
_exptl_crystal_size_max 0.05
_exptl_crystal_size_mid 0.02
_exptl_crystal_size_min 0.01
_refine_diff_density_max 2.910
_refine_diff_density_min -1.745
_refine_diff_density_rms 0.340
_refine_ls_extinction_coef 0.00154(7)
_refine_ls_extinction_expression Fc^*^=kFc[1+0.001xFc^2^\l^3^/sin(2\q)]^-1/4^
_refine_ls_extinction_method 'SHELXL-2017/1 (Sheldrick 2017)'
_refine_ls_goodness_of_fit_ref 1.107
_refine_ls_hydrogen_treatment constr
_refine_ls_matrix_type full
_refine_ls_number_parameters 237
_refine_ls_number_reflns 8125
_refine_ls_number_restraints 30
_refine_ls_restrained_S_all 1.109
_refine_ls_R_factor_all 0.0594
_refine_ls_R_factor_gt 0.0473
_refine_ls_shift/su_max 0.001
_refine_ls_shift/su_mean 0.000
_refine_ls_structure_factor_coef Fsqd
_refine_ls_weighting_details 'w=1/[\s^2^(Fo^2^)+(0.0733P)^2^+40.3576P] where P=(Fo^2^+2Fc^2^)/3'
_refine_ls_weighting_scheme calc
_refine_ls_wR_factor_gt 0.1443
_refine_ls_wR_factor_ref 0.1556
_reflns_Friedel_coverage 0.000
_reflns_number_gt 6680
_reflns_number_total 8125
_reflns_threshold_expression 'I > 2\s(I)'
_cod_data_source_file d0ce01469a2.cif
_cod_data_source_block GA2PbI4_a
_cod_depositor_comments 'Adding full bibliography for 7241916--7241921.cif.'
_cod_original_cell_volume 3254.8(6)
_cod_original_sg_symbol_H-M 'P 21/n'
_cod_database_code 7241917
_shelx_shelxl_version_number 2017/1
_shelx_space_group_comment
;
The symmetry employed for this shelxl refinement is uniquely defined
by the following loop, which should always be used as a source of
symmetry information in preference to the above space-group names.
They are only intended as comments.
;

loop_
_space_group_symop_operation_xyz
'x, y, z'
'-x+1/2, y+1/2, -z+1/2'
'-x, -y, -z'
'x-1/2, -y-1/2, z-1/2'

loop_
_atom_site_label
_atom_site_type_symbol
_atom_site_fract_x
_atom_site_fract_y
_atom_site_fract_z
_atom_site_U_iso_or_equiv
_atom_site_adp_type
_atom_site_occupancy
_atom_site_site_symmetry_order
_atom_site_calc_flag
_atom_site_refinement_flags_posn
_atom_site_refinement_flags_adp
_atom_site_refinement_flags_occupancy
_atom_site_disorder_assembly
_atom_site_disorder_group
Pb1 Pb 0.24294(4) 0.41096(2) 0.75469(3) 0.03576(13) Uani 1 1 d . . . . .
N1 N 0.5895(12) 0.4355(6) 1.0009(9) 0.078(4) Uani 1 1 d . . . . .
H1A H 0.542394 0.438024 0.943267 0.093 Uiso 1 1 calc R U . . .
H1B H 0.544363 0.433861 1.058669 0.093 Uiso 1 1 calc R U . . .
C1 C 0.2347(15) 0.5816(5) 0.4802(13) 0.058(3) Uani 1 1 d . . . . .
I1 I 0.50566(11) 0.34131(4) 0.21991(9) 0.0646(3) Uani 1 1 d . . . . .
Pb2 Pb 0.25022(4) 0.41496(2) 0.25644(3) 0.03530(13) Uani 1 1 d . . . . .
N2 N 0.7968(14) 0.4299(5) 1.0890(10) 0.074(4) Uani 1 1 d . . . . .
H2A H 0.750043 0.427972 1.146091 0.089 Uiso 1 1 calc R U . . .
H2B H 0.889085 0.429039 1.090218 0.089 Uiso 1 1 calc R U . . .
C2 C 0.7277(12) 0.4343(5) 1.0007(8) 0.042(3) Uani 1 1 d . . . . .
I2 I 0.02150(10) 0.33248(3) 0.25938(7) 0.0520(2) Uani 1 1 d . . . . .
I3 I -0.00030(8) 0.49863(3) 0.29137(6) 0.0457(2) Uani 1 1 d . . . . .
N3 N 0.7996(13) 0.4367(5) 0.9150(9) 0.066(3) Uani 1 1 d . . . . .
H3A H 0.754961 0.439201 0.856353 0.079 Uiso 1 1 calc R U . . .
H3B H 0.891895 0.435775 0.916876 0.079 Uiso 1 1 calc R U . . .
C3 C 0.1991(18) 0.2423(6) 0.9983(11) 0.062(3) Uani 1 1 d . . . . .
I4 I 0.30109(9) 0.39769(3) 0.50425(5) 0.0487(2) Uani 1 1 d . . . . .
N4 N 0.252(2) 0.2820(10) 1.0326(19) 0.151(9) Uani 1 1 d . U . . .
H4A H 0.314874 0.297551 0.997176 0.182 Uiso 1 1 calc R U . . .
H4B H 0.224146 0.293516 1.091287 0.182 Uiso 1 1 calc R U . . .
C4 C -0.228(2) 0.2682(6) 0.9867(14) 0.074(5) Uani 1 1 d . . . . .
I5 I 0.47567(10) 0.33297(3) 0.79779(8) 0.0540(2) Uani 1 1 d . . . . .
N5 N 0.238(3) 0.2261(10) 0.915(2) 0.180(12) Uani 1 1 d . . . . .
H5A H 0.207118 0.198018 0.893465 0.216 Uiso 1 1 calc R U . . .
H5B H 0.297145 0.242701 0.877899 0.216 Uiso 1 1 calc R U . . .
I6 I 0.19305(9) 0.42446(4) 1.00281(5) 0.0499(2) Uani 1 1 d . . . . .
N6 N 0.113(3) 0.2189(11) 1.054(2) 0.176(10) Uani 1 1 d . U . . .
H6A H 0.080624 0.190768 1.034424 0.212 Uiso 1 1 calc R U . . .
H6B H 0.086958 0.231042 1.112954 0.212 Uiso 1 1 calc R U . . .
I009 I 0.00234(10) 0.33074(3) 0.73765(8) 0.0552(2) Uani 1 1 d . . . . .
N9 N -0.1971(18) 0.2437(6) 0.9043(11) 0.092(5) Uani 1 1 d . . . . .
H9A H -0.146909 0.257115 0.856368 0.111 Uiso 1 1 calc R U . . .
H9B H -0.226677 0.213828 0.897209 0.111 Uiso 1 1 calc R U . . .
N8 N -0.185(2) 0.3118(6) 0.9975(13) 0.099(5) Uani 1 1 d . U . . .
H8A H -0.134835 0.325360 0.949701 0.119 Uiso 1 1 calc R U . . .
H8B H -0.205860 0.328064 1.052601 0.119 Uiso 1 1 calc R U . . .
I7 I 0.49870(8) 0.49604(3) 0.74660(6) 0.0448(2) Uani 1 1 d . . . . .
N7 N -0.293(3) 0.2446(11) 1.060(2) 0.169(10) Uani 1 1 d . U . . .
H7A H -0.308307 0.258696 1.118278 0.203 Uiso 1 1 calc R U . . .
H7B H -0.320874 0.214744 1.049472 0.203 Uiso 1 1 calc R U . . .
N11 N 0.304(2) 0.5491(7) 0.5216(14) 0.109(6) Uani 1 1 d . U . . .
H11A H 0.266068 0.531088 0.568778 0.131 Uiso 1 1 calc R U . . .
H11B H 0.391731 0.544104 0.503801 0.131 Uiso 1 1 calc R U . . .
N12 N 0.2937(15) 0.6031(6) 0.3953(13) 0.089(5) Uani 1 1 d . . . . .
H12A H 0.376103 0.593472 0.373739 0.106 Uiso 1 1 calc R U . . .
H12B H 0.248666 0.626312 0.363165 0.106 Uiso 1 1 calc R U . . .
N10 N 0.1044(14) 0.5921(6) 0.5008(10) 0.076(4) Uani 1 1 d . . . . .
H10A H 0.059531 0.575530 0.547239 0.091 Uiso 1 1 calc R U . . .
H10B H 0.061615 0.615664 0.468346 0.091 Uiso 1 1 calc R U . . .

loop_
_atom_site_aniso_label
_atom_site_aniso_U_11
_atom_site_aniso_U_22
_atom_site_aniso_U_33
_atom_site_aniso_U_23
_atom_site_aniso_U_13
_atom_site_aniso_U_12
Pb1 0.0379(2) 0.0339(2) 0.0355(2) 0.00015(14) 0.00210(16) 0.00026(15)
N1 0.043(6) 0.151(14) 0.039(6) 0.001(7) 0.000(5) -0.005(7)
C1 0.048(7) 0.044(7) 0.082(10) -0.004(6) -0.008(7) -0.002(6)
I1 0.0638(6) 0.0565(5) 0.0741(6) 0.0170(4) 0.0238(5) 0.0250(4)
Pb2 0.0368(2) 0.0345(2) 0.0347(2) 0.00121(14) 0.00350(15) 0.00085(15)
N2 0.066(8) 0.095(10) 0.060(7) -0.003(7) -0.014(6) 0.004(7)
C2 0.035(5) 0.057(8) 0.034(5) -0.003(5) 0.000(4) -0.008(5)
I2 0.0565(5) 0.0431(4) 0.0564(5) -0.0022(3) -0.0001(4) -0.0151(3)
I3 0.0451(4) 0.0399(4) 0.0521(4) -0.0011(3) 0.0029(3) 0.0082(3)
N3 0.053(7) 0.092(10) 0.053(6) 0.006(6) 0.015(5) 0.007(6)
C3 0.076(9) 0.063(9) 0.046(7) -0.008(6) 0.007(6) 0.000(8)
I4 0.0533(4) 0.0650(5) 0.0279(3) -0.0012(3) -0.0002(3) -0.0028(4)
N4 0.155(12) 0.157(12) 0.142(11) -0.022(9) 0.003(9) -0.012(9)
C4 0.100(12) 0.034(7) 0.087(11) 0.019(7) 0.021(10) 0.006(7)
I5 0.0543(5) 0.0468(5) 0.0610(5) 0.0062(3) 0.0040(4) 0.0153(3)
N5 0.22(3) 0.17(3) 0.15(2) -0.07(2) 0.05(2) 0.02(2)
I6 0.0456(4) 0.0752(6) 0.0291(3) 0.0003(3) 0.0029(3) 0.0049(4)
N6 0.176(13) 0.173(13) 0.180(13) 0.026(9) 0.027(9) 0.002(9)
I009 0.0532(5) 0.0492(5) 0.0633(5) 0.0056(4) 0.0036(4) -0.0129(4)
N9 0.127(13) 0.078(10) 0.073(9) -0.013(8) 0.024(9) -0.013(10)
N8 0.128(9) 0.081(8) 0.089(8) -0.005(7) -0.003(7) 0.004(7)
I7 0.0441(4) 0.0419(4) 0.0485(4) 0.0011(3) -0.0009(3) -0.0073(3)
N7 0.182(13) 0.163(13) 0.164(12) 0.005(9) 0.034(9) 0.002(9)
N11 0.104(9) 0.109(9) 0.114(9) 0.034(8) 0.001(7) 0.008(7)
N12 0.063(8) 0.094(11) 0.110(12) 0.018(9) 0.039(8) 0.009(8)
N10 0.058(7) 0.114(12) 0.056(7) 0.017(7) 0.023(6) 0.006(7)

loop_
_atom_type_symbol
_atom_type_description
_atom_type_scat_dispersion_real
_atom_type_scat_dispersion_imag
_atom_type_scat_source
C C 0.0034 0.0017 'International Tables Vol C Tables 4.2.6.8 and 6.1.1.4'
H H 0.0000 0.0000 'International Tables Vol C Tables 4.2.6.8 and 6.1.1.4'
N N 0.0066 0.0034 'International Tables Vol C Tables 4.2.6.8 and 6.1.1.4'
I I -0.4371 1.8409 'International Tables Vol C Tables 4.2.6.8 and 6.1.1.4'
Pb Pb -3.4194 10.2008 'International Tables Vol C Tables 4.2.6.8 and 6.1.1.4'

loop_
_geom_angle_atom_site_label_1
_geom_angle_atom_site_label_2
_geom_angle_atom_site_label_3
_geom_angle
_geom_angle_site_symmetry_1
_geom_angle_site_symmetry_3
_geom_angle_publ_flag
I5 Pb1 I009 92.08(3) . . ?
I5 Pb1 I6 90.53(3) . . ?
I009 Pb1 I6 92.08(3) . . ?
I5 Pb1 I4 88.70(3) . . ?
I009 Pb1 I4 88.94(3) . . ?
I6 Pb1 I4 178.74(2) . . ?
I5 Pb1 I7 88.85(3) . . ?
I009 Pb1 I7 174.19(3) . . ?
I6 Pb1 I7 93.65(2) . . ?
I4 Pb1 I7 85.34(2) . . ?
I5 Pb1 I3 177.00(3) . 3_566 ?
I009 Pb1 I3 90.92(3) . 3_566 ?
I6 Pb1 I3 89.26(2) . 3_566 ?
I4 Pb1 I3 91.45(2) . 3_566 ?
I7 Pb1 I3 88.18(2) . 3_566 ?
C2 N1 H1A 120.0 . . ?
C2 N1 H1B 120.0 . . ?
H1A N1 H1B 120.0 . . ?
N11 C1 N10 125.0(18) . . ?
N11 C1 N12 116.4(16) . . ?
N10 C1 N12 117.8(14) . . ?
I2 Pb2 I1 93.69(3) . . ?
I2 Pb2 I4 88.62(3) . . ?
I1 Pb2 I4 87.34(3) . . ?
I2 Pb2 I3 90.46(3) . . ?
I1 Pb2 I3 175.79(3) . . ?
I4 Pb2 I3 93.47(2) . . ?
I2 Pb2 I6 88.04(3) . 1_554 ?
I1 Pb2 I6 90.86(3) . 1_554 ?
I4 Pb2 I6 176.10(3) . 1_554 ?
I3 Pb2 I6 88.57(2) . 1_554 ?
I2 Pb2 I7 179.51(3) . 3_666 ?
I1 Pb2 I7 85.83(3) . 3_666 ?
I4 Pb2 I7 91.26(2) . 3_666 ?
I3 Pb2 I7 90.02(2) . 3_666 ?
I6 Pb2 I7 92.07(2) 1_554 3_666 ?
C2 N2 H2A 120.0 . . ?
C2 N2 H2B 120.0 . . ?
H2A N2 H2B 120.0 . . ?
N1 C2 N3 121.8(12) . . ?
N1 C2 N2 118.9(12) . . ?
N3 C2 N2 119.4(12) . . ?
Pb2 I3 Pb1 161.76(3) . 3_566 ?
C2 N3 H3A 120.0 . . ?
C2 N3 H3B 120.0 . . ?
H3A N3 H3B 120.0 . . ?
N5 C3 N6 122(2) . . ?
N5 C3 N4 120(2) . . ?
N6 C3 N4 118(2) . . ?
Pb2 I4 Pb1 156.90(3) . . ?
C3 N4 H4A 120.0 . . ?
C3 N4 H4B 120.0 . . ?
H4A N4 H4B 120.0 . . ?
N8 C4 N9 120.3(17) . . ?
N8 C4 N7 123(2) . . ?
N9 C4 N7 117(2) . . ?
C3 N5 H5A 120.0 . . ?
C3 N5 H5B 120.0 . . ?
H5A N5 H5B 120.0 . . ?
Pb1 I6 Pb2 159.35(3) . 1_556 ?
C3 N6 H6A 120.0 . . ?
C3 N6 H6B 120.0 . . ?
H6A N6 H6B 120.0 . . ?
C4 N9 H9A 120.0 . . ?
C4 N9 H9B 120.0 . . ?
H9A N9 H9B 120.0 . . ?
C4 N8 H8A 120.0 . . ?
C4 N8 H8B 120.0 . . ?
H8A N8 H8B 120.0 . . ?
Pb1 I7 Pb2 177.85(3) . 3_666 ?
C4 N7 H7A 120.0 . . ?
C4 N7 H7B 120.0 . . ?
H7A N7 H7B 120.0 . . ?
C1 N11 H11A 120.0 . . ?
C1 N11 H11B 120.0 . . ?
H11A N11 H11B 120.0 . . ?
C1 N12 H12A 120.0 . . ?
C1 N12 H12B 120.0 . . ?
H12A N12 H12B 120.0 . . ?
C1 N10 H10A 120.0 . . ?
C1 N10 H10B 120.0 . . ?
H10A N10 H10B 120.0 . . ?

loop_
_geom_bond_atom_site_label_1
_geom_bond_atom_site_label_2
_geom_bond_distance
_geom_bond_site_symmetry_2
_geom_bond_publ_flag
Pb1 I5 3.0760(9) . ?
Pb1 I009 3.1309(10) . ?
Pb1 I6 3.2536(8) . ?
Pb1 I4 3.2950(8) . ?
Pb1 I7 3.3208(9) . ?
Pb1 I3 3.3840(9) 3_566 ?
N1 C2 1.288(15) . ?
N1 H1A 0.8600 . ?
N1 H1B 0.8600 . ?
C1 N11 1.22(2) . ?
C1 N10 1.277(18) . ?
C1 N12 1.36(2) . ?
I1 Pb2 3.1478(10) . ?
Pb2 I2 3.0912(9) . ?
Pb2 I4 3.2528(8) . ?
Pb2 I3 3.2913(9) . ?
Pb2 I6 3.3115(9) 1_554 ?
Pb2 I7 3.3634(9) 3_666 ?
N2 C2 1.305(15) . ?
N2 H2A 0.8600 . ?
N2 H2B 0.8600 . ?
C2 N3 1.299(15) . ?
N3 H3A 0.8600 . ?
N3 H3B 0.8600 . ?
C3 N5 1.22(2) . ?
C3 N6 1.26(3) . ?
C3 N4 1.26(3) . ?
N4 H4A 0.8600 . ?
N4 H4B 0.8600 . ?
C4 N8 1.26(2) . ?
C4 N9 1.29(2) . ?
C4 N7 1.29(3) . ?
N5 H5A 0.8600 . ?
N5 H5B 0.8600 . ?
N6 H6A 0.8600 . ?
N6 H6B 0.8600 . ?
N9 H9A 0.8600 . ?
N9 H9B 0.8600 . ?
N8 H8A 0.8600 . ?
N8 H8B 0.8600 . ?
N7 H7A 0.8600 . ?
N7 H7B 0.8600 . ?
N11 H11A 0.8600 . ?
N11 H11B 0.8600 . ?
N12 H12A 0.8600 . ?
N12 H12B 0.8600 . ?
N10 H10A 0.8600 . ?
N10 H10B 0.8600 . ?
